data_4506379
loop_
_publ_author_name
'Durka, Krzysztof'
'Jarzembska, Katarzyna N.'
'Kami\'nski, Rados\/law'
'Luli\'nski, Sergiusz'
'Serwatowski, Janusz'
'Wo\'zniak, Krzysztof'

_publ_section_title
;
 Structural and Energetic Landscape of Fluorinated 1,4-Phenylenediboronic
 Acids
;
_journal_issue 7
_journal_name_full 'Crystal Growth &amp; Design'
_journal_page_first 3720
_journal_paper_doi 10.1021/cg3005272
_journal_volume 12
_journal_year 2012
_chemical_formula_moiety 'C6 H6 B2 F2 O4, H2 O'
_chemical_formula_sum 'C6 H8 B2 F2 O5'
_chemical_formula_weight 219.74
_chemical_melting_point ?
_chemical_name_systematic '2,6-difluoro-1,4-benzenediboronic acid'
_space_group_IT_number 66
_symmetry_cell_setting orthorhombic
_symmetry_space_group_name_Hall '-C 2 2c'
_symmetry_space_group_name_H-M 'C c c m'
_atom_sites_solution_hydrogens geom
_atom_sites_solution_primary direct
_atom_sites_solution_secondary difmap
_audit_creation_method SHELXL-97
_cell_angle_alpha 90.00
_cell_angle_beta 90.00
_cell_angle_gamma 90.00
_cell_formula_units_Z 4
_cell_length_a 12.207(2)
_cell_length_b 7.3290(14)
_cell_length_c 10.0807(19)
_cell_measurement_reflns_used 8378
_cell_measurement_temperature 100(2)
_cell_measurement_theta_max 28.5774
_cell_measurement_theta_min 2.7731
_cell_volume 901.9(3)
_computing_cell_refinement
;
CrysAlis RED, Oxford Diffraction Ltd.,
Version 1.171.28cycle4 beta (release 11-11-2005 CrysAlis171 .NET)
(compiled Nov 11 2005,15:50:43)
;
_computing_data_collection
;
CrysAlis CCD, Oxford Diffraction Ltd.,
Version 1.171.28cycle4 beta (release 11-11-2005 CrysAlis171 .NET)
(compiled Nov 11 2005,15:50:43)
;
_computing_data_reduction
;
CrysAlis RED, Oxford Diffraction Ltd.,
Version 1.171.28cycle4 beta (release 11-11-2005 CrysAlis171 .NET)
(compiled Nov 11 2005,15:50:43)
;
_computing_structure_refinement 'SHELXL-97 (Sheldrick, 1997)'
_computing_structure_solution 'SHELXS-97 (Sheldrick, 1990)'
_diffrn_ambient_temperature 100(2)
_diffrn_measured_fraction_theta_full 0.985
_diffrn_measured_fraction_theta_max 0.985
_diffrn_measurement_device_type 'KUMA CCD'
_diffrn_measurement_method 'omega scan'
_diffrn_radiation_monochromator graphite
_diffrn_radiation_source 'fine-focus sealed tube'
_diffrn_radiation_type MoK\a
_diffrn_radiation_wavelength 0.71073
_diffrn_reflns_av_R_equivalents 0.0215
_diffrn_reflns_av_sigmaI/netI 0.0127
_diffrn_reflns_limit_h_max 16
_diffrn_reflns_limit_h_min -16
_diffrn_reflns_limit_k_max 9
_diffrn_reflns_limit_k_min -9
_diffrn_reflns_limit_l_max 13
_diffrn_reflns_limit_l_min -13
_diffrn_reflns_number 8047
_diffrn_reflns_theta_full 28.68
_diffrn_reflns_theta_max 28.68
_diffrn_reflns_theta_min 3.24
_diffrn_standards_interval_count '5o frames'
_diffrn_standards_number '1 frame'
_exptl_absorpt_coefficient_mu 0.156
_exptl_absorpt_process_details
;
CrysAlis RED, Oxford Diffraction Ltd.,
Version 1.171.28cycle4 beta (release 11-11-2005 CrysAlis171 .NET)
(compiled Nov 11 2005,15:50:43)
Empirical absorption correction using spherical harmonics,
 implemented in SCALE3 ABSPACK scaling algorithm.
;
_exptl_crystal_colour colourless
_exptl_crystal_density_diffrn 1.618
_exptl_crystal_density_method 'not measured'
_exptl_crystal_description block
_exptl_crystal_F_000 448
_exptl_crystal_size_max 0.20
_exptl_crystal_size_mid 0.10
_exptl_crystal_size_min 0.09
_refine_diff_density_max 0.471
_refine_diff_density_min -0.208
_refine_diff_density_rms 0.048
_refine_ls_extinction_method none
_refine_ls_goodness_of_fit_ref 1.086
_refine_ls_hydrogen_treatment mixed
_refine_ls_matrix_type full
_refine_ls_number_parameters 51
_refine_ls_number_reflns 610
_refine_ls_number_restraints 3
_refine_ls_restrained_S_all 1.085
_refine_ls_R_factor_all 0.0370
_refine_ls_R_factor_gt 0.0302
_refine_ls_shift/su_max 0.000
_refine_ls_shift/su_mean 0.000
_refine_ls_structure_factor_coef Fsqd
_refine_ls_weighting_details 'calc w=1/[\s^2^(Fo^2^)+(0.0554P)^2^+0.2532P] where P=(Fo^2^+2Fc^2^)/3'
_refine_ls_weighting_scheme calc
_refine_ls_wR_factor_gt 0.0890
_refine_ls_wR_factor_ref 0.0913
_reflns_number_gt 503
_reflns_number_total 610
_reflns_threshold_expression >2sigma(I)
_cod_data_source_file cg3005272_si_002.cif
_cod_data_source_block 26dF
_cod_depositor_comments
;
The following automatic conversions were performed:

'_chemical_melting_point' value 'not measured' was changed to '?' -
the value is undefined or not given.

Automatic conversion script
Id: cif_fix_values 1891 2012-01-12 08:04:46Z andrius 
;
_cod_original_sg_symbol_Hall -C22c
_cod_original_sg_symbol_H-M Cccm
_cod_database_code 4506379

loop_
_symmetry_equiv_pos_as_xyz
'x, y, z'
'-x, -y, z'
'-x, y, -z+1/2'
'x, -y, -z+1/2'
'x+1/2, y+1/2, z'
'-x+1/2, -y+1/2, z'
'-x+1/2, y+1/2, -z+1/2'
'x+1/2, -y+1/2, -z+1/2'
'-x, -y, -z'
'x, y, -z'
'x, -y, z-1/2'
'-x, y, z-1/2'
'-x+1/2, -y+1/2, -z'
'x+1/2, y+1/2, -z'
'x+1/2, -y+1/2, z-1/2'
'-x+1/2, y+1/2, z-1/2'

loop_
_atom_site_label
_atom_site_type_symbol
_atom_site_fract_x
_atom_site_fract_y
_atom_site_fract_z
_atom_site_U_iso_or_equiv
_atom_site_adp_type
_atom_site_occupancy
_atom_site_symmetry_multiplicity
_atom_site_calc_flag
_atom_site_refinement_flags
_atom_site_disorder_group
O2 O 0.0000 0.0000 0.2500 0.0215(4) Uani 1 4 d SD .
H3 H 0.043(2) 0.068(3) 0.291(3) 0.032 Uiso 0.50 1 d PD .
H1B H 0.1545(19) 0.201(3) 0.4511(17) 0.032 Uiso 0.50 1 d PD .
H1A H 0.1065(19) 0.155(4) 0.331(3) 0.032 Uiso 0.50 1 d PD .
O1 O 0.15854(6) 0.20323(11) 0.36706(7) 0.0243(3) Uani 1 1 d D .
C1 C 0.2500 0.2500 0.14163(13) 0.0161(3) Uani 1 2 d S .
C2A C 0.34081(7) 0.19333(13) 0.06841(10) 0.0177(3) Uani 0.499(3) 1 d P 1
H2 H 0.4032 0.1544 0.1132 0.021 Uiso 0.499(3) 1 calc PR 1
C2B C 0.34081(7) 0.19333(13) 0.06841(10) 0.0177(3) Uani 0.501(3) 1 d P 2
F F 0.42951(10) 0.13307(19) 0.13070(11) 0.0232(5) Uani 0.501(3) 1 d P 2
B1 B 0.2500 0.2500 0.29842(15) 0.0169(3) Uani 1 2 d S .

loop_
_atom_site_aniso_label
_atom_site_aniso_U_11
_atom_site_aniso_U_22
_atom_site_aniso_U_33
_atom_site_aniso_U_23
_atom_site_aniso_U_13
_atom_site_aniso_U_12
O2 0.0187(7) 0.0286(8) 0.0173(7) 0.000 0.000 0.000
O1 0.0220(5) 0.0354(5) 0.0155(4) -0.0021(3) 0.0028(3) -0.0094(3)
C1 0.0186(7) 0.0174(7) 0.0122(6) 0.000 0.000 -0.0053(5)
C2A 0.0164(5) 0.0205(5) 0.0161(5) 0.0011(4) -0.0024(4) -0.0034(3)
C2B 0.0164(5) 0.0205(5) 0.0161(5) 0.0011(4) -0.0024(4) -0.0034(3)
F 0.0186(7) 0.0338(8) 0.0172(7) 0.0001(5) -0.0045(4) 0.0036(5)
B1 0.0203(7) 0.0184(7) 0.0120(6) 0.000 0.000 -0.0020(5)

loop_
_atom_type_symbol
_atom_type_description
_atom_type_scat_dispersion_real
_atom_type_scat_dispersion_imag
_atom_type_scat_source
C C 0.0033 0.0016 'International Tables Vol C Tables 4.2.6.8 and 6.1.1.4'
H H 0.0000 0.0000 'International Tables Vol C Tables 4.2.6.8 and 6.1.1.4'
B B 0.0013 0.0007 'International Tables Vol C Tables 4.2.6.8 and 6.1.1.4'
O O 0.0106 0.0060 'International Tables Vol C Tables 4.2.6.8 and 6.1.1.4'
F F 0.0171 0.0103 'International Tables Vol C Tables 4.2.6.8 and 6.1.1.4'

loop_
_geom_angle_atom_site_label_1
_geom_angle_atom_site_label_2
_geom_angle_atom_site_label_3
_geom_angle
_geom_angle_site_symmetry_1
_geom_angle_site_symmetry_3
B1 O1 H1B 124.1(16) . .
B1 O1 H1A 122(2) . .
H1B O1 H1A 113(3) . .
C2B C1 C2A 116.11(12) 6 .
C2A C1 C2A 116.11(12) 6 .
C2B C1 B1 121.95(6) 6 .
C2A C1 B1 121.95(6) 6 .
C2A C1 B1 121.95(6) . .
C2A C2A C1 121.94(6) 10 .
C2A C2A H2 119.0 10 .
C1 C2A H2 119.0 . .
O1 B1 O1 118.71(13) . 6
O1 B1 C1 120.64(6) . .
O1 B1 C1 120.64(6) 6 .

loop_
_geom_bond_atom_site_label_1
_geom_bond_atom_site_label_2
_geom_bond_distance
_geom_bond_site_symmetry_2
O2 H3 0.835(16) .
O1 B1 1.3575(11) .
O1 H1B 0.849(17) .
O1 H1A 0.814(18) .
C1 C2B 1.3951(12) 6
C1 C2A 1.3951(12) 6
C1 C2A 1.3951(12) .
C1 B1 1.581(2) .
C2A C2A 1.379(2) 10
C2A H2 0.9300 .
B1 O1 1.3575(11) 6

loop_
_geom_hbond_atom_site_label_D
_geom_hbond_atom_site_label_H
_geom_hbond_atom_site_label_A
_geom_hbond_distance_DH
_geom_hbond_distance_HA
_geom_hbond_distance_DA
_geom_hbond_angle_DHA
_geom_hbond_site_symmetry_A
O1 H1B O1 0.849(17) 1.833(18) 2.6803(16) 175(2) 10_556
O1 H1A O2 0.814(18) 1.908(19) 2.7123(8) 169(3) .

loop_
_geom_torsion_atom_site_label_1
_geom_torsion_atom_site_label_2
_geom_torsion_atom_site_label_3
_geom_torsion_atom_site_label_4
_geom_torsion
_geom_torsion_site_symmetry_1
_geom_torsion_site_symmetry_4
C2B C1 C2A C2A 0.0 6 10
C2A C1 C2A C2A 0.0 6 10
B1 C1 C2A C2A 180.0 . 10
C2B C1 B1 O1 37.60(6) 6 .
C2A C1 B1 O1 37.60(6) 6 .
C2A C1 B1 O1 -142.40(6) . .
C2B C1 B1 O1 -142.40(6) 6 6
C2A C1 B1 O1 -142.40(6) 6 6
C2A C1 B1 O1 37.60(6) . 6
